data_2236063
loop_
_publ_author_name
'Mao, Yan-Li'
'Yu, Xiao-Ke'
'Lin, Jian-Li'

_publ_section_title
;
 Diaquabis(1<i>H</i>-imidazole-\k<i>N</i>^3^)bis(4-nitrobenzoato-\k<i>O</i>^1^)cadmium
;
_journal_coeditor_code BG2473
_journal_issue 9
_journal_name_full 'Acta Crystallographica Section E'
_journal_page_first m1149
_journal_paper_doi 10.1107/S1600536812033739
_journal_volume 68
_journal_year 2012
_chemical_formula_iupac '[Cd (C7 H4 N O4)2 (C3 H4 N2)2 (H2 O)2]'
_chemical_formula_moiety 'C20 H18 Cd N6 O10'
_chemical_formula_sum 'C20 H18 Cd N6 O10'
_chemical_formula_weight 614.80
_chemical_name_systematic
;
Diaquabis(1<i>H</i>-imidazole-\k<i>N</i>^3^)bis(4-nitrobenzoato-
\k<i>O</i>^1^)cadmium
;
_space_group_IT_number 2
_symmetry_cell_setting triclinic
_symmetry_space_group_name_Hall '-P 1'
_symmetry_space_group_name_H-M 'P -1'
_atom_sites_solution_hydrogens geom
_atom_sites_solution_primary direct
_atom_sites_solution_secondary difmap
_audit_creation_method SHELXL-97
_cell_angle_alpha 77.99(3)
_cell_angle_beta 88.42(3)
_cell_angle_gamma 85.16(3)
_cell_formula_units_Z 1
_cell_length_a 5.8017(12)
_cell_length_b 8.0253(16)
_cell_length_c 12.879(3)
_cell_measurement_reflns_used 5719
_cell_measurement_temperature 293(2)
_cell_measurement_theta_max 27.48
_cell_measurement_theta_min 3.23
_cell_volume 584.4(2)
_computing_cell_refinement 'RAPID-AUTO (Rigaku, 1998)'
_computing_data_collection 'RAPID-AUTO (Rigaku, 1998)'
_computing_data_reduction 'CrystalStructure (Rigaku/MSC, 2004)'
_computing_molecular_graphics 'SHELXTL (Sheldrick, 2008)'
_computing_publication_material 'SHELXL97 (Sheldrick, 2008)'
_computing_structure_refinement 'SHELXL97 (Sheldrick, 2008)'
_computing_structure_solution 'SHELXS97 (Sheldrick, 2008)'
_diffrn_ambient_temperature 293(2)
_diffrn_measured_fraction_theta_full 0.998
_diffrn_measured_fraction_theta_max 0.976
_diffrn_measurement_device_type 'Rigaku R-AXIS RAPID'
_diffrn_measurement_method '\w scans'
_diffrn_radiation_monochromator graphite
_diffrn_radiation_source 'fine-focus sealed tube'
_diffrn_radiation_type MoK\a
_diffrn_radiation_wavelength 0.71073
_diffrn_reflns_av_R_equivalents 0.0312
_diffrn_reflns_av_sigmaI/netI 0.0398
_diffrn_reflns_limit_h_max 7
_diffrn_reflns_limit_h_min -6
_diffrn_reflns_limit_k_max 10
_diffrn_reflns_limit_k_min -10
_diffrn_reflns_limit_l_max 16
_diffrn_reflns_limit_l_min -16
_diffrn_reflns_number 5719
_diffrn_reflns_theta_full 25.00
_diffrn_reflns_theta_max 27.48
_diffrn_reflns_theta_min 3.23
_exptl_absorpt_coefficient_mu 1.003
_exptl_absorpt_correction_T_max 0.989
_exptl_absorpt_correction_T_min 0.989
_exptl_absorpt_correction_type multi-scan
_exptl_absorpt_process_details '(ABSCOR; Higashi, 1995)'
_exptl_crystal_colour colorless
_exptl_crystal_density_diffrn 1.747
_exptl_crystal_density_method 'not measured'
_exptl_crystal_description plate
_exptl_crystal_F_000 308
_exptl_crystal_size_max 0.330
_exptl_crystal_size_mid 0.140
_exptl_crystal_size_min 0.090
_refine_diff_density_max 0.540
_refine_diff_density_min -0.800
_refine_ls_extinction_method none
_refine_ls_goodness_of_fit_ref 1.235
_refine_ls_hydrogen_treatment mixed
_refine_ls_matrix_type full
_refine_ls_number_parameters 175
_refine_ls_number_reflns 2627
_refine_ls_number_restraints 3
_refine_ls_restrained_S_all 1.234
_refine_ls_R_factor_all 0.0317
_refine_ls_R_factor_gt 0.0262
_refine_ls_shift/su_max 0.000
_refine_ls_shift/su_mean 0.000
_refine_ls_structure_factor_coef Fsqd
_refine_ls_weighting_details 'calc w=1/[\s^2^(Fo^2^)+(0.0208P)^2^+0.3927P] where P=(Fo^2^+2Fc^2^)/3'
_refine_ls_weighting_scheme calc
_refine_ls_wR_factor_gt 0.0597
_refine_ls_wR_factor_ref 0.0758
_reflns_number_gt 2511
_reflns_number_total 2627
_reflns_threshold_expression I>2sigma(I)
_cod_data_source_file bg2473.cif
_cod_data_source_block I
_cod_database_code 2236063
_cod_database_fobs_code 2236063

loop_
_symmetry_equiv_pos_as_xyz
'x, y, z'
'-x, -y, -z'

loop_
_atom_site_type_symbol
_atom_site_label
_atom_site_fract_x
_atom_site_fract_y
_atom_site_fract_z
_atom_site_U_iso_or_equiv
_atom_site_adp_type
_atom_site_calc_flag
_atom_site_refinement_flags
_atom_site_occupancy
_atom_site_symmetry_multiplicity
Cd Cd 0.5000 1.0000 0.0000 0.03040(10) Uani d S 1 2
N N1 0.4161(4) 0.7310(3) 0.07261(18) 0.0351(5) Uani d . 1 1
C C1 0.5412(6) 0.6131(4) 0.1376(3) 0.0497(8) Uani d . 1 1
H H1A 0.6844 0.6290 0.1632 0.060 Uiso calc R 1 1
C C2 0.2360(6) 0.4946(4) 0.1116(3) 0.0518(8) Uani d . 1 1
H H2A 0.1261 0.4160 0.1136 0.062 Uiso calc R 1 1
N N2 0.4388(5) 0.4676(3) 0.1627(2) 0.0500(7) Uani d . 1 1
C C3 0.2227(6) 0.6573(4) 0.0569(3) 0.0510(8) Uani d . 1 1
H H3A 0.0992 0.7108 0.0147 0.061 Uiso calc R 1 1
O O1 0.7532(3) 0.9739(3) 0.14420(15) 0.0384(5) Uani d . 1 1
O O2 0.4950(4) 1.0755(3) 0.25118(18) 0.0553(6) Uani d . 1 1
C C4 0.6746(5) 0.9881(4) 0.2347(2) 0.0336(6) Uani d . 1 1
C C5 0.8110(5) 0.8918(4) 0.3301(2) 0.0343(6) Uani d . 1 1
C C6 1.0191(5) 0.7974(4) 0.3212(2) 0.0398(7) Uani d . 1 1
H H6A 1.0781 0.7893 0.2544 0.048 Uiso calc R 1 1
C C7 1.1397(5) 0.7150(4) 0.4110(2) 0.0451(7) Uani d . 1 1
H H7A 1.2798 0.6518 0.4054 0.054 Uiso calc R 1 1
C C8 1.0480(5) 0.7285(4) 0.5088(2) 0.0421(7) Uani d . 1 1
C C9 0.8406(6) 0.8178(5) 0.5205(3) 0.0581(10) Uani d . 1 1
H H9A 0.7807 0.8235 0.5875 0.070 Uiso calc R 1 1
C C10 0.7234(6) 0.8990(5) 0.4301(3) 0.0568(9) Uani d . 1 1
H H10A 0.5821 0.9601 0.4365 0.068 Uiso calc R 1 1
N N3 1.1799(5) 0.6471(4) 0.6046(2) 0.0548(7) Uani d . 1 1
O O3 1.3619(6) 0.5690(5) 0.5945(3) 0.1018(13) Uani d . 1 1
O O4 1.1007(6) 0.6639(5) 0.6907(2) 0.0890(10) Uani d . 1 1
O O5 0.1847(3) 1.1006(3) 0.09734(16) 0.0385(5) Uani d D 1 1
H H5A 0.252(5) 1.088(4) 0.1559(14) 0.046 Uiso d D 1 1
H H5B 0.069(4) 1.043(4) 0.112(2) 0.046 Uiso d D 1 1

loop_
_atom_site_aniso_label
_atom_site_aniso_U_11
_atom_site_aniso_U_22
_atom_site_aniso_U_33
_atom_site_aniso_U_12
_atom_site_aniso_U_13
_atom_site_aniso_U_23
Cd 0.03111(16) 0.02902(15) 0.02818(15) -0.00363(11) -0.00305(10) 0.00151(10)
N1 0.0371(12) 0.0309(11) 0.0343(12) -0.0032(10) -0.0033(10) 0.0009(9)
C1 0.0417(17) 0.0403(16) 0.060(2) -0.0052(14) -0.0155(15) 0.0081(14)
C2 0.057(2) 0.0329(15) 0.063(2) -0.0156(15) -0.0132(17) 0.0023(14)
N2 0.0605(17) 0.0342(13) 0.0488(16) -0.0008(13) -0.0064(13) 0.0059(11)
C3 0.0523(19) 0.0360(15) 0.061(2) -0.0116(15) -0.0226(16) 0.0051(14)
O1 0.0343(10) 0.0508(12) 0.0283(10) -0.0078(9) -0.0042(8) -0.0022(8)
O2 0.0432(12) 0.0741(16) 0.0449(13) 0.0183(12) -0.0127(10) -0.0115(11)
C4 0.0287(13) 0.0375(14) 0.0339(14) -0.0045(12) -0.0064(11) -0.0045(11)
C5 0.0330(14) 0.0394(14) 0.0291(14) -0.0040(12) -0.0038(11) -0.0031(11)
C6 0.0398(15) 0.0456(16) 0.0306(14) 0.0047(13) -0.0003(12) -0.0034(12)
C7 0.0398(16) 0.0488(17) 0.0413(17) 0.0117(14) -0.0032(13) -0.0023(13)
C8 0.0430(16) 0.0457(16) 0.0331(15) -0.0038(14) -0.0107(12) 0.0036(12)
C9 0.052(2) 0.090(3) 0.0283(16) 0.0104(19) 0.0000(14) -0.0078(16)
C10 0.0446(18) 0.087(3) 0.0346(17) 0.0216(18) -0.0033(14) -0.0120(16)
N3 0.0543(18) 0.0620(18) 0.0407(16) -0.0015(15) -0.0138(13) 0.0067(13)
O3 0.079(2) 0.147(3) 0.0583(19) 0.052(2) -0.0207(16) 0.0044(19)
O4 0.090(2) 0.131(3) 0.0339(15) 0.017(2) -0.0135(14) 0.0035(16)
O5 0.0283(10) 0.0424(11) 0.0415(12) -0.0039(9) -0.0024(8) -0.0005(9)

loop_
_atom_type_symbol
_atom_type_description
_atom_type_scat_dispersion_real
_atom_type_scat_dispersion_imag
_atom_type_scat_source
C C 0.0033 0.0016 'International Tables Vol C Tables 4.2.6.8 and 6.1.1.4'
H H 0.0000 0.0000 'International Tables Vol C Tables 4.2.6.8 and 6.1.1.4'
Cd Cd -0.8075 1.2024 'International Tables Vol C Tables 4.2.6.8 and 6.1.1.4'
N N 0.0061 0.0033 'International Tables Vol C Tables 4.2.6.8 and 6.1.1.4'
O O 0.0106 0.0060 'International Tables Vol C Tables 4.2.6.8 and 6.1.1.4'

loop_
_geom_angle_atom_site_label_1
_geom_angle_atom_site_label_2
_geom_angle_atom_site_label_3
_geom_angle_site_symmetry_1
_geom_angle_site_symmetry_3
_geom_angle
N1 Cd N1 2_675 . 180.0
N1 Cd O1 2_675 2_675 86.19(8)
N1 Cd O1 . 2_675 93.81(8)
N1 Cd O1 2_675 . 93.81(8)
N1 Cd O1 . . 86.19(8)
O1 Cd O1 2_675 . 180.0
N1 Cd O5 2_675 2_675 88.39(8)
N1 Cd O5 . 2_675 91.61(8)
O1 Cd O5 2_675 2_675 91.85(7)
O1 Cd O5 . 2_675 88.15(7)
N1 Cd O5 2_675 . 91.61(8)
N1 Cd O5 . . 88.39(8)
O1 Cd O5 2_675 . 88.15(7)
O1 Cd O5 . . 91.85(7)
O5 Cd O5 2_675 . 180.0
C1 N1 C3 . . 105.2(2)
C1 N1 Cd . . 128.3(2)
C3 N1 Cd . . 126.52(19)
N1 C1 N2 . . 111.8(3)
N1 C1 H1A . . 124.1
N2 C1 H1A . . 124.1
N2 C2 C3 . . 106.7(3)
N2 C2 H2A . . 126.6
C3 C2 H2A . . 126.6
C1 N2 C2 . . 106.7(3)
C2 C3 N1 . . 109.6(3)
C2 C3 H3A . . 125.2
N1 C3 H3A . . 125.2
C4 O1 Cd . . 120.39(17)
O2 C4 O1 . . 125.1(3)
O2 C4 C5 . . 117.7(3)
O1 C4 C5 . . 117.2(2)
C10 C5 C6 . . 118.9(3)
C10 C5 C4 . . 118.3(3)
C6 C5 C4 . . 122.8(3)
C7 C6 C5 . . 120.5(3)
C7 C6 H6A . . 119.8
C5 C6 H6A . . 119.8
C8 C7 C6 . . 118.5(3)
C8 C7 H7A . . 120.7
C6 C7 H7A . . 120.7
C9 C8 C7 . . 122.5(3)
C9 C8 N3 . . 118.7(3)
C7 C8 N3 . . 118.8(3)
C8 C9 C10 . . 118.0(3)
C8 C9 H9A . . 121.0
C10 C9 H9A . . 121.0
C9 C10 C5 . . 121.5(3)
C9 C10 H10A . . 119.2
C5 C10 H10A . . 119.2
O3 N3 O4 . . 122.8(3)
O3 N3 C8 . . 118.8(3)
O4 N3 C8 . . 118.4(3)
Cd O5 H5A . . 98(2)
Cd O5 H5B . . 120(2)
H5A O5 H5B . . 104(2)

loop_
_geom_bond_atom_site_label_1
_geom_bond_atom_site_label_2
_geom_bond_site_symmetry_2
_geom_bond_distance
Cd N1 2_675 2.254(2)
Cd N1 . 2.254(2)
Cd O1 2_675 2.364(2)
Cd O1 . 2.364(2)
Cd O5 2_675 2.370(2)
Cd O5 . 2.370(2)
N1 C1 . 1.308(4)
N1 C3 . 1.351(4)
C1 N2 . 1.330(4)
C1 H1A . 0.9300
C2 N2 . 1.343(4)
C2 C3 . 1.345(4)
C2 H2A . 0.9300
C3 H3A . 0.9300
O1 C4 . 1.263(3)
O2 C4 . 1.245(4)
C4 C5 . 1.513(4)
C5 C10 . 1.383(4)
C5 C6 . 1.385(4)
C6 C7 . 1.383(4)
C6 H6A . 0.9300
C7 C8 . 1.375(4)
C7 H7A . 0.9300
C8 C9 . 1.369(5)
C8 N3 . 1.471(4)
C9 C10 . 1.377(5)
C9 H9A . 0.9300
C10 H10A . 0.9300
N3 O3 . 1.199(4)
N3 O4 . 1.218(4)
O5 H5A . 0.842(10)
O5 H5B . 0.842(10)

loop_
_geom_contact_atom_site_label_1
_geom_contact_atom_site_label_2
_geom_contact_distance
_geom_contact_site_symmetry_2
Cg1 Cg1 3.6549(2) 2_665

loop_
_geom_hbond_atom_site_label_D
_geom_hbond_atom_site_label_H
_geom_hbond_atom_site_label_A
_geom_hbond_site_symmetry_A
_geom_hbond_distance_DH
_geom_hbond_distance_HA
_geom_hbond_distance_DA
_geom_hbond_angle_DHA
O5 H5A O2 1_555 0.840(10) 1.880(10) 2.6790(10) 159.0
O5 H5B O1 1_455 0.840(10) 1.970(10) 2.7850(10) 164.0
C2 H2A O5 1_545 0.93 2.58 3.2440(10) 129.0
C3 H3A O5 2_575 0.93 2.43 3.3440(10) 169.0
C10 H10A O2 1_555 0.93 2.42 2.751(4) 101.0
